data_7057965
loop_
_publ_author_name
'Zhang, Xiaoyin'
'Zhang, Xia'
'Fan, Chuanbin'
'Zong, Ziao'
'Zhang, Dongmei'
'Bi, Caifeng'
'Fan, Yuhua'

_publ_section_title
;
 Syntheses, structural diversity and photocatalytic properties of three
 coordination polymers assembled by different N-heterocyclic ligands
;
_journal_issue 1
_journal_name_full 'New Journal of Chemistry'
_journal_page_first 320
_journal_paper_doi 10.1039/C8NJ04853C
_journal_volume 43
_journal_year 2019
_chemical_formula_moiety 'C12 H8 Cd N4 O4 S2'
_chemical_formula_sum 'C12 H8 Cd N4 O4 S2'
_chemical_formula_weight 448.74
_space_group_crystal_system monoclinic
_space_group_IT_number 14
_space_group_name_Hall '-P 2ybc'
_space_group_name_H-M_alt 'P 1 21/c 1'
_symmetry_space_group_name_Hall '-P 2ybc'
_symmetry_space_group_name_H-M 'P 1 21/c 1'
_atom_sites_solution_hydrogens geom
_atom_sites_solution_primary dual
_audit_creation_date 2016-12-20
_audit_creation_method
;
Olex2 1.2
(compiled 2016.11.30 svn.r3356 for OlexSys, GUI svn.r5269)
;
_audit_update_record
;
2018-05-22 deposited with the CCDC.
2018-11-14 downloaded from the CCDC.
;
_cell_angle_alpha 90
_cell_angle_beta 90.671(2)
_cell_angle_gamma 90
_cell_formula_units_Z 4
_cell_length_a 15.4120(17)
_cell_length_b 6.7227(7)
_cell_length_c 13.6634(15)
_cell_measurement_reflns_used 2742
_cell_measurement_temperature 170
_cell_measurement_theta_max 27.44
_cell_measurement_theta_min 2.64
_cell_volume 1415.6(3)
_computing_cell_refinement 'SAINT v7.68A (Bruker, 2009)'
_computing_data_reduction 'SAINT v7.68A (Bruker, 2009)'
_computing_molecular_graphics 'Olex2 (Dolomanov et al., 2009)'
_computing_publication_material 'Olex2 (Dolomanov et al., 2009)'
_computing_structure_refinement 'ShelXL (Sheldrick, 2015)'
_computing_structure_solution 'ShelXT (Sheldrick, 2015)'
_diffrn_ambient_temperature 170
_diffrn_measured_fraction_theta_full 0.985
_diffrn_measured_fraction_theta_max 0.986
_diffrn_measurement_device_type 'Bruker APEX-II CCD'
_diffrn_measurement_method '\f and \w scans'
_diffrn_radiation_monochromator graphite
_diffrn_radiation_type MoK\a
_diffrn_radiation_wavelength 0.71073
_diffrn_reflns_av_R_equivalents 0.0517
_diffrn_reflns_av_unetI/netI 0.0673
_diffrn_reflns_Laue_measured_fraction_full 0.985
_diffrn_reflns_Laue_measured_fraction_max 0.986
_diffrn_reflns_limit_h_max 20
_diffrn_reflns_limit_h_min -19
_diffrn_reflns_limit_k_max 4
_diffrn_reflns_limit_k_min -8
_diffrn_reflns_limit_l_max 17
_diffrn_reflns_limit_l_min -16
_diffrn_reflns_number 8495
_diffrn_reflns_point_group_measured_fraction_full 0.985
_diffrn_reflns_point_group_measured_fraction_max 0.986
_diffrn_reflns_theta_full 26.000
_diffrn_reflns_theta_max 27.530
_diffrn_reflns_theta_min 2.643
_diffrn_standards_number 0
_exptl_absorpt_coefficient_mu 1.864
_exptl_absorpt_correction_T_max 0.7456
_exptl_absorpt_correction_T_min 0.4981
_exptl_absorpt_correction_type multi-scan
_exptl_absorpt_process_details
;
SADABS-2008/1 (Bruker,2008) was used for absorption correction.
wR2(int) was 0.1069 before and 0.0650 after correction.
The Ratio of minimum to maximum transmission is 0.6681.
The \l/2 correction factor is 0.0015.
;
_exptl_crystal_colour colourless
_exptl_crystal_colour_primary colourless
_exptl_crystal_density_diffrn 2.106
_exptl_crystal_description block
_exptl_crystal_F_000 880
_exptl_crystal_size_max 0.28
_exptl_crystal_size_mid 0.12
_exptl_crystal_size_min 0.11
_refine_diff_density_max 1.774
_refine_diff_density_min -1.969
_refine_diff_density_rms 0.202
_refine_ls_extinction_method none
_refine_ls_goodness_of_fit_ref 1.135
_refine_ls_hydrogen_treatment constr
_refine_ls_matrix_type full
_refine_ls_number_parameters 208
_refine_ls_number_reflns 3210
_refine_ls_number_restraints 180
_refine_ls_restrained_S_all 1.106
_refine_ls_R_factor_all 0.0572
_refine_ls_R_factor_gt 0.0504
_refine_ls_shift/su_max 0.001
_refine_ls_shift/su_mean 0.000
_refine_ls_structure_factor_coef Fsqd
_refine_ls_weighting_details 'w=1/[\s^2^(Fo^2^)+(0.0320P)^2^+14.7350P] where P=(Fo^2^+2Fc^2^)/3'
_refine_ls_weighting_scheme calc
_refine_ls_wR_factor_gt 0.1298
_refine_ls_wR_factor_ref 0.1371
_reflns_Friedel_coverage 0.000
_reflns_number_gt 2854
_reflns_number_total 3210
_reflns_threshold_expression 'I > 2\s(I)'
_cod_data_source_file c8nj04853c2.cif
_cod_data_source_block zz
_cod_depositor_comments 'Adding full bibliography for 7057963--7057965.cif.'
_cod_database_code 7057965
_shelx_space_group_comment
;
The symmetry employed for this shelxl refinement is uniquely defined
by the following loop, which should always be used as a source of
symmetry information in preference to the above space-group names.
They are only intended as comments.
;
_olex2_refinement_description
;
1. Fixed Uiso
 At 1.2 times of:
  All C(H) groups
2. Rigid body (RIGU) restrains
 All non-hydrogen atoms
 with sigma for 1-2 distances of 0.004 and sigma for 1-3 distances of 0.004
3.a Aromatic/amide H refined with riding coordinates:
 C5(H5), C10(H10), C11(H11), C12(H12), C2(H2), C9(H9), C1(H1), C4(H4)
;
_shelx_shelxl_version_number 2014/7
_olex2_submission_special_instructions 'No special instructions were received'

loop_
_space_group_symop_operation_xyz
'x, y, z'
'-x, y+1/2, -z+1/2'
'-x, -y, -z'
'x, -y-1/2, z-1/2'

loop_
_atom_site_label
_atom_site_type_symbol
_atom_site_fract_x
_atom_site_fract_y
_atom_site_fract_z
_atom_site_U_iso_or_equiv
_atom_site_adp_type
_atom_site_occupancy
_atom_site_site_symmetry_order
_atom_site_calc_flag
_atom_site_refinement_flags_posn
_atom_site_refinement_flags_adp
Cd1 Cd 1.00765(3) 0.31919(6) 0.39301(3) 0.01126(15) Uani 1 1 d . U
S1 S 1.00981(9) 0.3349(2) 0.13172(11) 0.0108(3) Uani 1 1 d . U
S2 S 0.50818(10) 0.2742(3) 0.41449(14) 0.0220(4) Uani 1 1 d . U
O3 O 0.9960(3) 0.1655(6) 0.0613(3) 0.0157(9) Uani 1 1 d . U
O1 O 0.9898(3) 0.2566(7) 0.2294(3) 0.0174(9) Uani 1 1 d . U
O2 O 1.0991(3) 0.4076(8) 0.1269(3) 0.0216(10) Uani 1 1 d . U
N1 N 0.1570(3) 0.3653(8) 0.3886(4) 0.0145(10) Uani 1 1 d . U
O4 O 0.9475(3) 0.4925(7) 0.1048(3) 0.0210(10) Uani 1 1 d . U
N4 N 0.8585(3) 0.3547(8) 0.3864(4) 0.0143(10) Uani 1 1 d . U
C5 C 0.2093(4) 0.2614(10) 0.4477(5) 0.0176(12) Uani 1 1 d . U
H5 H 0.1846 0.1758 0.4951 0.021 Uiso 1 1 calc R .
C3 C 0.3368(4) 0.4006(10) 0.3732(5) 0.0177(12) Uani 1 1 d . U
N3 N 0.5524(4) 0.5798(11) 0.3181(6) 0.0355(17) Uani 1 1 d . U
C10 C 0.8220(4) 0.4669(10) 0.3164(5) 0.0186(12) Uani 1 1 d . U
H10 H 0.8587 0.5300 0.2703 0.022 Uiso 1 1 calc R .
N2 N 0.4632(4) 0.5826(11) 0.3182(5) 0.0343(16) Uani 1 1 d . U
C11 C 0.8063(4) 0.2601(10) 0.4503(5) 0.0175(12) Uani 1 1 d . U
H11 H 0.8315 0.1786 0.4998 0.021 Uiso 1 1 calc R .
C8 C 0.6794(4) 0.4004(10) 0.3737(5) 0.0177(12) Uani 1 1 d . U
C12 C 0.7161(4) 0.2796(10) 0.4454(5) 0.0192(13) Uani 1 1 d . U
H12 H 0.6804 0.2111 0.4905 0.023 Uiso 1 1 calc R .
C2 C 0.2816(4) 0.5066(11) 0.3118(5) 0.0215(14) Uani 1 1 d . U
H2 H 0.3044 0.5921 0.2631 0.026 Uiso 1 1 calc R .
C6 C 0.4307(4) 0.4301(11) 0.3645(5) 0.0222(13) Uani 1 1 d . U
C9 C 0.7338(4) 0.4953(11) 0.3080(5) 0.0215(14) Uani 1 1 d . U
H9 H 0.7104 0.5784 0.2580 0.026 Uiso 1 1 calc R .
C1 C 0.1925(4) 0.4865(10) 0.3221(5) 0.0200(13) Uani 1 1 d . U
H1 H 0.1552 0.5615 0.2804 0.024 Uiso 1 1 calc R .
C7 C 0.5851(4) 0.4318(11) 0.3650(5) 0.0212(13) Uani 1 1 d . U
C4 C 0.2990(4) 0.2745(10) 0.4419(5) 0.0183(13) Uani 1 1 d . U
H4 H 0.3346 0.1978 0.4847 0.022 Uiso 1 1 calc R .

loop_
_atom_site_aniso_label
_atom_site_aniso_U_11
_atom_site_aniso_U_22
_atom_site_aniso_U_33
_atom_site_aniso_U_23
_atom_site_aniso_U_13
_atom_site_aniso_U_12
Cd1 0.0082(2) 0.0125(2) 0.0131(2) -0.00162(16) 0.00004(15) 0.00080(15)
S1 0.0107(6) 0.0096(7) 0.0120(7) -0.0008(5) -0.0005(5) -0.0007(5)
S2 0.0115(7) 0.0236(9) 0.0309(9) 0.0055(7) 0.0001(6) -0.0008(6)
O3 0.021(2) 0.008(2) 0.017(2) -0.0041(16) 0.0015(17) -0.0043(16)
O1 0.023(2) 0.015(2) 0.014(2) 0.0004(16) 0.0007(17) -0.0037(18)
O2 0.014(2) 0.027(3) 0.024(2) 0.001(2) 0.0000(17) -0.0060(18)
N1 0.009(2) 0.015(2) 0.019(2) -0.0018(19) 0.0009(18) 0.0017(18)
O4 0.023(2) 0.017(2) 0.022(2) -0.0014(18) -0.0089(18) 0.0023(18)
N4 0.010(2) 0.014(2) 0.018(2) -0.0007(19) 0.0002(18) 0.0014(18)
C5 0.014(3) 0.017(3) 0.022(3) 0.002(2) 0.001(2) -0.002(2)
C3 0.013(2) 0.020(3) 0.020(3) -0.003(2) 0.000(2) -0.002(2)
N3 0.011(2) 0.042(4) 0.054(4) 0.022(3) 0.005(2) 0.001(2)
C10 0.014(3) 0.020(3) 0.022(3) 0.002(2) 0.001(2) 0.000(2)
N2 0.010(2) 0.041(4) 0.052(4) 0.021(3) 0.003(2) 0.002(2)
C11 0.015(3) 0.015(3) 0.022(3) 0.000(2) 0.003(2) 0.001(2)
C8 0.012(2) 0.018(3) 0.023(3) -0.004(2) 0.000(2) 0.001(2)
C12 0.014(3) 0.021(3) 0.023(3) 0.001(2) 0.002(2) -0.003(2)
C2 0.016(3) 0.027(3) 0.022(3) 0.007(3) 0.001(2) -0.001(2)
C6 0.016(3) 0.024(3) 0.027(3) 0.000(3) 0.001(2) 0.000(2)
C9 0.018(3) 0.024(3) 0.022(3) 0.005(3) -0.001(2) 0.002(2)
C1 0.021(3) 0.019(3) 0.021(3) 0.002(2) -0.001(2) -0.001(2)
C7 0.013(2) 0.025(3) 0.026(3) 0.000(3) 0.003(2) 0.000(2)
C4 0.012(3) 0.020(3) 0.023(3) 0.001(2) -0.003(2) 0.001(2)

loop_
_atom_type_symbol
_atom_type_description
_atom_type_scat_dispersion_real
_atom_type_scat_dispersion_imag
_atom_type_scat_source
C C 0.0033 0.0016 'International Tables Vol C Tables 4.2.6.8 and 6.1.1.4'
H H 0.0000 0.0000 'International Tables Vol C Tables 4.2.6.8 and 6.1.1.4'
Cd Cd -0.8075 1.2024 'International Tables Vol C Tables 4.2.6.8 and 6.1.1.4'
N N 0.0061 0.0033 'International Tables Vol C Tables 4.2.6.8 and 6.1.1.4'
O O 0.0106 0.0060 'International Tables Vol C Tables 4.2.6.8 and 6.1.1.4'
S S 0.1246 0.1234 'International Tables Vol C Tables 4.2.6.8 and 6.1.1.4'

loop_
_geom_angle_atom_site_label_1
_geom_angle_atom_site_label_2
_geom_angle_atom_site_label_3
_geom_angle
_geom_angle_site_symmetry_1
_geom_angle_site_symmetry_3
O3 Cd1 O3 72.37(16) 4_566 2_755
O3 Cd1 N1 96.23(18) 4_566 1_655
O3 Cd1 N4 86.86(18) 4_566 .
O1 Cd1 O3 166.04(16) . 4_566
O1 Cd1 O3 115.32(16) . 2_755
O1 Cd1 N1 96.15(17) . 1_655
O1 Cd1 O4 82.51(16) . 2_745
O1 Cd1 N4 82.69(18) . .
N1 Cd1 O3 84.48(17) 1_655 2_755
O4 Cd1 O3 93.24(15) 2_745 4_566
O4 Cd1 O3 157.74(16) 2_745 2_755
O4 Cd1 N1 80.22(18) 2_745 1_655
O4 Cd1 N4 113.40(18) 2_745 .
N4 Cd1 O3 83.38(17) . 2_755
N4 Cd1 N1 165.92(19) . 1_655
O1 S1 O3 106.3(3) . .
O1 S1 O4 109.9(3) . .
O2 S1 O3 110.5(3) . .
O2 S1 O1 111.6(3) . .
O2 S1 O4 111.0(3) . .
O4 S1 O3 107.3(3) . .
C6 S2 C7 87.0(3) . .
Cd1 O3 Cd1 107.62(16) 4_565 2_745
S1 O3 Cd1 126.2(2) . 4_565
S1 O3 Cd1 124.7(3) . 2_745
S1 O1 Cd1 142.8(3) . .
C5 N1 Cd1 120.5(4) . 1_455
C5 N1 C1 118.7(5) . .
C1 N1 Cd1 120.7(4) . 1_455
S1 O4 Cd1 119.2(3) . 2_755
C10 N4 Cd1 119.7(4) . .
C10 N4 C11 118.6(5) . .
C11 N4 Cd1 121.7(4) . .
N1 C5 H5 119.0 . .
N1 C5 C4 121.9(6) . .
C4 C5 H5 119.0 . .
C2 C3 C6 118.8(6) . .
C2 C3 C4 117.5(6) . .
C4 C3 C6 123.7(6) . .
C7 N3 N2 113.4(6) . .
N4 C10 H10 118.5 . .
N4 C10 C9 122.9(6) . .
C9 C10 H10 118.5 . .
C6 N2 N3 112.2(6) . .
N4 C11 H11 119.2 . .
N4 C11 C12 121.6(6) . .
C12 C11 H11 119.2 . .
C12 C8 C9 118.7(6) . .
C12 C8 C7 122.3(6) . .
C9 C8 C7 119.0(6) . .
C11 C12 H12 120.5 . .
C8 C12 C11 119.0(6) . .
C8 C12 H12 120.5 . .
C3 C2 H2 120.3 . .
C3 C2 C1 119.3(6) . .
C1 C2 H2 120.3 . .
C3 C6 S2 124.4(5) . .
N2 C6 S2 113.6(5) . .
N2 C6 C3 121.9(6) . .
C10 C9 C8 119.0(6) . .
C10 C9 H9 120.5 . .
C8 C9 H9 120.5 . .
N1 C1 C2 122.6(6) . .
N1 C1 H1 118.7 . .
C2 C1 H1 118.7 . .
N3 C7 S2 113.7(5) . .
N3 C7 C8 122.2(6) . .
C8 C7 S2 124.1(5) . .
C5 C4 C3 120.0(6) . .
C5 C4 H4 120.0 . .
C3 C4 H4 120.0 . .

loop_
_geom_bond_atom_site_label_1
_geom_bond_atom_site_label_2
_geom_bond_distance
_geom_bond_site_symmetry_2
Cd1 O3 2.412(4) 2_755
Cd1 O3 2.311(4) 4_566
Cd1 O1 2.288(4) .
Cd1 N1 2.324(5) 1_655
Cd1 O4 2.303(5) 2_745
Cd1 N4 2.312(5) .
S1 O3 1.504(4) .
S1 O1 1.471(4) .
S1 O2 1.462(5) .
S1 O4 1.474(5) .
S2 C6 1.724(7) .
S2 C7 1.733(7) .
O3 Cd1 2.311(4) 4_565
O3 Cd1 2.412(4) 2_745
N1 Cd1 2.324(5) 1_455
N1 C5 1.332(9) .
N1 C1 1.342(8) .
O4 Cd1 2.303(5) 2_755
N4 C10 1.337(8) .
N4 C11 1.354(8) .
C5 H5 0.9500 .
C5 C4 1.387(9) .
C3 C2 1.385(10) .
C3 C6 1.467(9) .
C3 C4 1.398(9) .
N3 N2 1.374(8) .
N3 C7 1.283(10) .
C10 H10 0.9500 .
C10 C9 1.377(9) .
N2 C6 1.308(9) .
C11 H11 0.9500 .
C11 C12 1.397(9) .
C8 C12 1.389(10) .
C8 C9 1.390(9) .
C8 C7 1.472(9) .
C12 H12 0.9500 .
C2 H2 0.9500 .
C2 C1 1.388(9) .
C9 H9 0.9500 .
C1 H1 0.9500 .
C4 H4 0.9500 .

loop_
_geom_torsion_atom_site_label_1
_geom_torsion_atom_site_label_2
_geom_torsion_atom_site_label_3
_geom_torsion_atom_site_label_4
_geom_torsion
_geom_torsion_site_symmetry_1
_geom_torsion_site_symmetry_4
Cd1 N1 C5 C4 175.2(5) 1_455 .
Cd1 N1 C1 C2 -174.9(5) 1_455 .
Cd1 N4 C10 C9 -179.9(5) . .
Cd1 N4 C11 C12 -179.1(5) . .
O3 S1 O1 Cd1 163.3(4) . .
O3 S1 O4 Cd1 -138.6(3) . 2_755
O1 S1 O3 Cd1 176.5(3) . 4_565
O1 S1 O3 Cd1 -19.3(4) . 2_745
O1 S1 O4 Cd1 106.2(3) . 2_755
O2 S1 O3 Cd1 -62.3(4) . 4_565
O2 S1 O3 Cd1 102.0(3) . 2_745
O2 S1 O1 Cd1 42.7(6) . .
O2 S1 O4 Cd1 -17.7(4) . 2_755
N1 C5 C4 C3 0.5(10) . .
O4 S1 O3 Cd1 58.9(4) . 4_565
O4 S1 O3 Cd1 -136.8(3) . 2_745
O4 S1 O1 Cd1 -80.9(5) . .
N4 C10 C9 C8 -1.3(11) . .
N4 C11 C12 C8 -0.6(10) . .
C5 N1 C1 C2 0.6(10) . .
C3 C2 C1 N1 -1.1(11) . .
N3 N2 C6 S2 1.6(9) . .
N3 N2 C6 C3 -179.4(7) . .
C10 N4 C11 C12 -0.8(10) . .
N2 N3 C7 S2 0.7(10) . .
N2 N3 C7 C8 179.9(7) . .
C11 N4 C10 C9 1.8(10) . .
C12 C8 C9 C10 -0.2(10) . .
C12 C8 C7 S2 -20.0(10) . .
C12 C8 C7 N3 160.8(7) . .
C2 C3 C6 S2 -164.9(6) . .
C2 C3 C6 N2 16.1(11) . .
C2 C3 C4 C5 -1.0(10) . .
C6 S2 C7 N3 0.2(6) . .
C6 S2 C7 C8 -179.0(6) . .
C6 C3 C2 C1 -177.3(6) . .
C6 C3 C4 C5 177.5(6) . .
C9 C8 C12 C11 1.2(10) . .
C9 C8 C7 S2 160.1(6) . .
C9 C8 C7 N3 -19.0(11) . .
C1 N1 C5 C4 -0.2(10) . .
C7 S2 C6 C3 180.0(6) . .
C7 S2 C6 N2 -1.0(6) . .
C7 N3 N2 C6 -1.5(11) . .
C7 C8 C12 C11 -178.7(6) . .
C7 C8 C9 C10 179.7(6) . .
C4 C3 C2 C1 1.2(10) . .
C4 C3 C6 S2 16.7(10) . .
C4 C3 C6 N2 -162.3(8) . .
